data_1573308
loop_
_publ_author_name
'Piers, Warren'
'Donnelly, Laurie'
'Gelfand, Benjamin Sidney'

_publ_section_title
;
 Rapid and selective formic acid dehydrogenation catalysis by molecular
 ruthenium hydrides supported by rigid PCcarbeneP pincer ligands&#x2020;
;
_journal_name_full 'Catalysis Science &amp; Technology'
_journal_paper_doi 10.1039/D4CY01346H
_journal_year 2024
_chemical_formula_moiety 'C39 H55 Cl N2 O2 P2 Ru'
_chemical_formula_sum 'C39 H55 Cl N2 O2 P2 Ru'
_chemical_formula_weight 782.31
_space_group_crystal_system monoclinic
_space_group_IT_number 14
_space_group_name_Hall '-P 2ybc'
_space_group_name_H-M_alt 'P 1 21/c 1'
_atom_sites_solution_hydrogens geom
_atom_sites_solution_primary dual
_audit_creation_date 2021-11-24
_audit_creation_method
;
Olex2 1.5
(compiled 2021.11.18 svn.ra9532c28 for OlexSys, GUI svn.r6429)
;
_audit_update_record
;
2024-11-05 deposited with the CCDC.	2024-11-25 downloaded from the CCDC.
;
_cell_angle_alpha 90
_cell_angle_beta 92.8540(10)
_cell_angle_gamma 90
_cell_formula_units_Z 4
_cell_length_a 10.6687(7)
_cell_length_b 15.5241(10)
_cell_length_c 22.9366(15)
_cell_measurement_reflns_used 9128
_cell_measurement_temperature 173.0
_cell_measurement_theta_max 27.881
_cell_measurement_theta_min 2.318
_cell_volume 3794.1(4)
_computing_cell_refinement 'SAINT V8.40A (Bruker, 2019)'
_computing_data_reduction 'SAINT V8.40A (Bruker, 2019)'
_computing_molecular_graphics 'Olex2 1.5 (Dolomanov et al., 2009)'
_computing_publication_material 'Olex2 1.5 (Dolomanov et al., 2009)'
_computing_structure_refinement 'XL  (Sheldrick, 2008)'
_computing_structure_solution 'SHELXT 2014/5 (Sheldrick, 2014)'
_diffrn_ambient_temperature 173.0
_diffrn_detector 'Bruker APEX2 area detector'
_diffrn_detector_area_resol_mean 7.9
_diffrn_detector_type 'CCD area detector'
_diffrn_measured_fraction_theta_full 1.000
_diffrn_measured_fraction_theta_max 1.000
_diffrn_measurement_device 'three-circle diffractometer'
_diffrn_measurement_device_type 'Bruker SMART APEX2 area detector'
_diffrn_measurement_method '\w and \f scans'
_diffrn_radiation_monochromator 'mirror optics'
_diffrn_radiation_probe x-ray
_diffrn_radiation_type MoK\a
_diffrn_radiation_wavelength 0.71073
_diffrn_reflns_av_R_equivalents 0.0388
_diffrn_reflns_av_unetI/netI 0.0249
_diffrn_reflns_Laue_measured_fraction_full 1.000
_diffrn_reflns_Laue_measured_fraction_max 1.000
_diffrn_reflns_limit_h_max 13
_diffrn_reflns_limit_h_min -13
_diffrn_reflns_limit_k_max 20
_diffrn_reflns_limit_k_min -20
_diffrn_reflns_limit_l_max 29
_diffrn_reflns_limit_l_min -29
_diffrn_reflns_number 56196
_diffrn_reflns_point_group_measured_fraction_full 1.000
_diffrn_reflns_point_group_measured_fraction_max 1.000
_diffrn_reflns_theta_full 25.242
_diffrn_reflns_theta_max 27.479
_diffrn_reflns_theta_min 1.585
_diffrn_source 'fine focus X-ray tube'
_diffrn_source_current 30.0
_diffrn_source_power 1.5
_diffrn_source_type Siemens
_diffrn_source_voltage 50.0
_diffrn_standards_number 0
_exptl_absorpt_coefficient_mu 0.604
_exptl_absorpt_correction_T_max 0.0955
_exptl_absorpt_correction_T_min 0.0660
_exptl_absorpt_correction_type multi-scan
_exptl_absorpt_process_details
;
SADABS-2016/2 (Bruker,2016/2) was used for absorption correction.
wR2(int) was 0.0489 before and 0.0426 after correction.
The Ratio of minimum to maximum transmission is 0.6911.
The \l/2 correction factor is Not present.
;
_exptl_crystal_colour red
_exptl_crystal_colour_primary red
_exptl_crystal_density_diffrn 1.370
_exptl_crystal_description block
_exptl_crystal_F_000 1640
_exptl_crystal_size_max 0.263
_exptl_crystal_size_mid 0.116
_exptl_crystal_size_min 0.071
_refine_diff_density_max 1.771
_refine_diff_density_min -0.861
_refine_diff_density_rms 0.095
_refine_ls_extinction_method none
_refine_ls_goodness_of_fit_ref 1.062
_refine_ls_hydrogen_treatment constr
_refine_ls_matrix_type full
_refine_ls_number_parameters 438
_refine_ls_number_reflns 8690
_refine_ls_number_restraints 0
_refine_ls_restrained_S_all 1.062
_refine_ls_R_factor_all 0.0542
_refine_ls_R_factor_gt 0.0444
_refine_ls_shift/su_max 0.002
_refine_ls_shift/su_mean 0.000
_refine_ls_structure_factor_coef Fsqd
_refine_ls_weighting_details 'w=1/[\s^2^(Fo^2^)+(0.0555P)^2^+8.5535P] where P=(Fo^2^+2Fc^2^)/3'
_refine_ls_weighting_scheme calc
_refine_ls_wR_factor_gt 0.1195
_refine_ls_wR_factor_ref 0.1257
_reflns_Friedel_coverage 0.000
_reflns_number_gt 7234
_reflns_number_total 8690
_reflns_threshold_expression 'I > 2\s(I)'
_cod_data_source_file d4cy01346h3.cif
_cod_data_source_block ld290
_cod_database_code 1573308
_shelx_shelxl_version_number 2018/3
_shelx_space_group_comment
;
The symmetry employed for this shelxl refinement is uniquely defined
by the following loop, which should always be used as a source of
symmetry information in preference to the above space-group names.
They are only intended as comments.
;
_shelx_estimated_absorpt_t_max 0.958
_shelx_estimated_absorpt_t_min 0.857
_olex2_refinement_description
;
1. Fixed Uiso
 At 1.2 times of:
  All C(H) groups
 At 1.5 times of:
  All C(H,H,H) groups
2.a Ternary CH refined with riding coordinates:
 C16(H16), C19(H19), C28(H28), C31(H31)
2.b Aromatic/amide H refined with riding coordinates:
 C4(H4), C6(H6), C10(H10), C12(H12), C35(H35), C36(H36), C37(H37), C38(H38),
 C39(H39)
2.c Idealised Me refined as rotating group:
 C15(H15A,H15B,H15C), C17(H17A,H17B,H17C), C18(H18A,H18B,H18C), C20(H20A,H20B,
 H20C), C21(H21A,H21B,H21C), C22(H22A,H22B,H22C), C23(H23A,H23B,H23C), C24(H24A,
 H24B,H24C), C25(H25A,H25B,H25C), C26(H26A,H26B,H26C), C27(H27A,H27B,H27C),
 C29(H29A,H29B,H29C), C30(H30A,H30B,H30C), C32(H32A,H32B,H32C)
;
_olex2_submission_special_instructions 'No special instructions were received'

loop_
_space_group_symop_operation_xyz
'x, y, z'
'-x, y+1/2, -z+1/2'
'-x, -y, -z'
'x, -y-1/2, z-1/2'

loop_
_atom_site_label
_atom_site_type_symbol
_atom_site_fract_x
_atom_site_fract_y
_atom_site_fract_z
_atom_site_U_iso_or_equiv
_atom_site_adp_type
_atom_site_occupancy
_atom_site_site_symmetry_order
_atom_site_calc_flag
_atom_site_refinement_flags_posn
_atom_site_refinement_flags_adp
_atom_site_refinement_flags_occupancy
_atom_site_disorder_assembly
_atom_site_disorder_group
Ru1 Ru 0.18493(2) 0.32185(2) 0.65990(2) 0.02157(9) Uani 1 1 d . . . . .
Cl1 Cl 0.09364(6) 0.31516(5) 0.56223(3) 0.02143(15) Uani 1 1 d . . . . .
P1 P 0.19797(7) 0.47246(5) 0.66054(3) 0.02380(17) Uani 1 1 d . . . . .
P2 P 0.22672(8) 0.17493(5) 0.66153(4) 0.02517(18) Uani 1 1 d . . . . .
O1 O 0.1858(2) 0.32138(15) 0.75236(9) 0.0271(5) Uani 1 1 d . . . . .
O2 O -0.0018(2) 0.31648(16) 0.70932(10) 0.0316(5) Uani 1 1 d . . . . .
N1 N 0.5443(3) 0.6472(2) 0.55548(15) 0.0415(8) Uani 1 1 d . . . . .
N2 N 0.6147(3) 0.0278(2) 0.56812(17) 0.0453(8) Uani 1 1 d . . . . .
C1 C 0.3543(3) 0.3296(2) 0.63524(13) 0.0218(6) Uani 1 1 d . . . . .
C2 C 0.4133(3) 0.4117(2) 0.62059(13) 0.0237(6) Uani 1 1 d . . . . .
C3 C 0.3434(3) 0.4883(2) 0.62441(13) 0.0248(6) Uani 1 1 d . . . . .
C4 C 0.3864(3) 0.5660(2) 0.60498(15) 0.0303(7) Uani 1 1 d . . . . .
H4 H 0.337804 0.615259 0.608621 0.036 Uiso 1 1 calc R U . . .
C5 C 0.5032(3) 0.5717(2) 0.57968(15) 0.0313(7) Uani 1 1 d . . . . .
C6 C 0.5777(3) 0.4965(2) 0.57966(15) 0.0304(7) Uani 1 1 d . . . . .
H6 H 0.657792 0.499879 0.565522 0.036 Uiso 1 1 calc R U . . .
C7 C 0.5360(3) 0.4177(2) 0.59998(14) 0.0252(6) Uani 1 1 d . . . . .
C8 C 0.6245(3) 0.3410(2) 0.60540(15) 0.0280(7) Uani 1 1 d . . . . .
C9 C 0.5516(3) 0.2572(2) 0.60072(14) 0.0252(6) Uani 1 1 d . . . . .
C10 C 0.6105(3) 0.1821(2) 0.58375(15) 0.0295(7) Uani 1 1 d . . . . .
H10 H 0.691502 0.185803 0.570797 0.035 Uiso 1 1 calc R U . . .
C11 C 0.5531(3) 0.1009(2) 0.58528(15) 0.0306(7) Uani 1 1 d . . . . .
C12 C 0.4314(3) 0.0968(2) 0.60673(15) 0.0316(7) Uani 1 1 d . . . . .
H12 H 0.390832 0.044008 0.609269 0.038 Uiso 1 1 calc R U . . .
C13 C 0.3729(3) 0.1712(2) 0.62392(14) 0.0259(6) Uani 1 1 d . . . . .
C14 C 0.4275(3) 0.2529(2) 0.62030(14) 0.0239(6) Uani 1 1 d . . . . .
C15 C 0.3588(4) 0.4814(3) 0.76028(16) 0.0394(8) Uani 1 1 d . . . . .
H15A H 0.356218 0.419608 0.758254 0.059 Uiso 1 1 calc R U . . .
H15B H 0.371158 0.498989 0.800274 0.059 Uiso 1 1 calc R U . . .
H15C H 0.426842 0.502275 0.738339 0.059 Uiso 1 1 calc R U . . .
C16 C 0.2349(3) 0.5183(2) 0.73474(15) 0.0313(7) Uani 1 1 d . . . . .
H16 H 0.168967 0.498521 0.759802 0.038 Uiso 1 1 calc R U . . .
C17 C 0.2375(4) 0.6162(3) 0.73868(19) 0.0430(9) Uani 1 1 d . . . . .
H17A H 0.299257 0.638349 0.713591 0.065 Uiso 1 1 calc R U . . .
H17B H 0.258403 0.633181 0.778212 0.065 Uiso 1 1 calc R U . . .
H17C H 0.156449 0.638694 0.726716 0.065 Uiso 1 1 calc R U . . .
C18 C 0.0666(4) 0.5420(3) 0.56242(18) 0.0508(11) Uani 1 1 d . . . . .
H18A H 0.147184 0.545971 0.545784 0.076 Uiso 1 1 calc R U . . .
H18B H 0.013573 0.587655 0.547454 0.076 Uiso 1 1 calc R U . . .
H18C H 0.028961 0.487447 0.552323 0.076 Uiso 1 1 calc R U . . .
C19 C 0.0823(3) 0.5495(3) 0.62787(16) 0.0361(8) Uani 1 1 d . . . . .
H19 H 0.111532 0.607937 0.637324 0.043 Uiso 1 1 calc R U . . .
C20 C -0.0419(3) 0.5356(3) 0.65636(19) 0.0485(10) Uani 1 1 d . . . . .
H20A H -0.071214 0.478087 0.648402 0.073 Uiso 1 1 calc R U . . .
H20B H -0.102568 0.576235 0.640862 0.073 Uiso 1 1 calc R U . . .
H20C H -0.030161 0.543553 0.697772 0.073 Uiso 1 1 calc R U . . .
C21 C 0.4835(5) 0.7275(3) 0.5677(2) 0.0513(11) Uani 1 1 d . . . . .
H21A H 0.496104 0.740828 0.608423 0.077 Uiso 1 1 calc R U . . .
H21B H 0.395292 0.722716 0.557841 0.077 Uiso 1 1 calc R U . . .
H21C H 0.518644 0.772567 0.544911 0.077 Uiso 1 1 calc R U . . .
C22 C 0.6654(4) 0.6512(3) 0.53009(19) 0.0457(10) Uani 1 1 d . . . . .
H22A H 0.672141 0.704003 0.508734 0.069 Uiso 1 1 calc R U . . .
H22B H 0.674044 0.603262 0.504128 0.069 Uiso 1 1 calc R U . . .
H22C H 0.730374 0.648825 0.560529 0.069 Uiso 1 1 calc R U . . .
C23 C 0.6865(3) 0.3423(3) 0.66760(18) 0.0398(9) Uani 1 1 d . . . . .
H23A H 0.733878 0.394450 0.673198 0.060 Uiso 1 1 calc R U . . .
H23B H 0.741545 0.293609 0.672675 0.060 Uiso 1 1 calc R U . . .
H23C H 0.622763 0.339528 0.695626 0.060 Uiso 1 1 calc R U . . .
C24 C 0.7299(3) 0.3464(3) 0.5617(2) 0.0428(10) Uani 1 1 d . . . . .
H24A H 0.693622 0.345558 0.522576 0.064 Uiso 1 1 calc R U . . .
H24B H 0.785460 0.298195 0.567407 0.064 Uiso 1 1 calc R U . . .
H24C H 0.776076 0.398965 0.568047 0.064 Uiso 1 1 calc R U . . .
C25 C 0.7412(4) 0.0334(3) 0.5497(3) 0.0635(14) Uani 1 1 d . . . . .
H25A H 0.741208 0.060203 0.512014 0.095 Uiso 1 1 calc R U . . .
H25B H 0.776087 -0.023458 0.547500 0.095 Uiso 1 1 calc R U . . .
H25C H 0.790730 0.067069 0.577353 0.095 Uiso 1 1 calc R U . . .
C26 C 0.5572(4) -0.0556(2) 0.5699(2) 0.0463(10) Uani 1 1 d . . . . .
H26A H 0.609170 -0.096925 0.551506 0.069 Uiso 1 1 calc R U . . .
H26B H 0.476288 -0.053617 0.549628 0.069 Uiso 1 1 calc R U . . .
H26C H 0.547475 -0.071983 0.609785 0.069 Uiso 1 1 calc R U . . .
C27 C 0.3941(4) 0.1836(3) 0.75925(16) 0.0382(8) Uani 1 1 d . . . . .
H27A H 0.464088 0.167479 0.736888 0.057 Uiso 1 1 calc R U . . .
H27B H 0.411549 0.169013 0.799504 0.057 Uiso 1 1 calc R U . . .
H27C H 0.380367 0.244580 0.755820 0.057 Uiso 1 1 calc R U . . .
C28 C 0.2763(3) 0.1354(2) 0.73612(15) 0.0324(7) Uani 1 1 d . . . . .
H28 H 0.208867 0.150573 0.761761 0.039 Uiso 1 1 calc R U . . .
C29 C 0.2958(4) 0.0381(3) 0.74171(19) 0.0444(9) Uani 1 1 d . . . . .
H29A H 0.217390 0.009080 0.733722 0.067 Uiso 1 1 calc R U . . .
H29B H 0.326999 0.024588 0.780628 0.067 Uiso 1 1 calc R U . . .
H29C H 0.355390 0.019549 0.714309 0.067 Uiso 1 1 calc R U . . .
C30 C 0.0047(4) 0.0864(3) 0.66325(19) 0.0544(12) Uani 1 1 d . . . . .
H30A H 0.023598 0.081929 0.704497 0.082 Uiso 1 1 calc R U . . .
H30B H -0.045522 0.038119 0.650350 0.082 Uiso 1 1 calc R U . . .
H30C H -0.040593 0.138817 0.655056 0.082 Uiso 1 1 calc R U . . .
C31 C 0.1264(3) 0.0871(2) 0.63127(17) 0.0348(8) Uani 1 1 d . . . . .
H31 H 0.169790 0.032471 0.639561 0.042 Uiso 1 1 calc R U . . .
C32 C 0.0992(4) 0.0928(3) 0.56549(17) 0.0416(9) Uani 1 1 d . . . . .
H32A H 0.048689 0.142667 0.556621 0.062 Uiso 1 1 calc R U . . .
H32B H 0.055053 0.042006 0.552183 0.062 Uiso 1 1 calc R U . . .
H32C H 0.176845 0.097158 0.546241 0.062 Uiso 1 1 calc R U . . .
C33 C 0.0667(3) 0.3181(2) 0.75515(14) 0.0270(6) Uani 1 1 d . . . . .
C34 C 0.0126(3) 0.3152(2) 0.81416(15) 0.0305(7) Uani 1 1 d . . . . .
C35 C 0.0890(4) 0.3004(3) 0.86367(17) 0.0444(10) Uani 1 1 d . . . . .
H35 H 0.175084 0.294336 0.860497 0.053 Uiso 1 1 calc R U . . .
C36 C 0.0379(5) 0.2947(3) 0.91812(18) 0.0590(13) Uani 1 1 d . . . . .
H36 H 0.089192 0.283367 0.951197 0.071 Uiso 1 1 calc R U . . .
C37 C -0.0896(5) 0.3059(3) 0.92270(19) 0.0587(13) Uani 1 1 d . . . . .
H37 H -0.124303 0.302439 0.959017 0.070 Uiso 1 1 calc R U . . .
C38 C -0.1652(5) 0.3221(3) 0.8737(2) 0.0541(11) Uani 1 1 d . . . . .
H38 H -0.250856 0.330359 0.877207 0.065 Uiso 1 1 calc R U . . .
C39 C -0.1154(4) 0.3262(3) 0.81894(17) 0.0386(8) Uani 1 1 d . . . . .
H39 H -0.167402 0.336242 0.785875 0.046 Uiso 1 1 calc R U . . .

loop_
_atom_site_aniso_label
_atom_site_aniso_U_11
_atom_site_aniso_U_22
_atom_site_aniso_U_33
_atom_site_aniso_U_23
_atom_site_aniso_U_13
_atom_site_aniso_U_12
Ru1 0.01810(13) 0.02679(14) 0.02003(13) 0.00210(9) 0.00304(9) -0.00084(9)
Cl1 0.0218(3) 0.0291(4) 0.0132(3) 0.0010(3) -0.0014(2) 0.0004(3)
P1 0.0218(4) 0.0255(4) 0.0244(4) 0.0021(3) 0.0042(3) 0.0013(3)
P2 0.0232(4) 0.0269(4) 0.0256(4) 0.0026(3) 0.0034(3) -0.0034(3)
O1 0.0240(11) 0.0352(13) 0.0224(11) 0.0019(9) 0.0022(8) 0.0006(9)
O2 0.0242(11) 0.0458(14) 0.0251(11) 0.0032(10) 0.0037(9) -0.0009(10)
N1 0.0449(19) 0.0297(16) 0.051(2) 0.0069(14) 0.0170(15) -0.0078(14)
N2 0.0426(18) 0.0299(17) 0.065(2) -0.0096(16) 0.0169(16) 0.0031(14)
C1 0.0211(14) 0.0256(15) 0.0188(13) 0.0000(11) 0.0012(11) -0.0014(12)
C2 0.0222(14) 0.0273(16) 0.0219(14) -0.0005(12) 0.0031(11) -0.0019(12)
C3 0.0262(15) 0.0242(15) 0.0243(15) 0.0007(12) 0.0052(12) -0.0001(12)
C4 0.0336(18) 0.0247(16) 0.0333(17) 0.0019(13) 0.0076(14) 0.0014(13)
C5 0.0348(18) 0.0252(16) 0.0343(18) 0.0002(14) 0.0055(14) -0.0065(14)
C6 0.0281(16) 0.0320(18) 0.0319(17) -0.0005(14) 0.0106(13) -0.0063(14)
C7 0.0234(15) 0.0273(16) 0.0252(15) -0.0029(12) 0.0040(12) -0.0039(12)
C8 0.0203(15) 0.0297(17) 0.0345(17) -0.0037(13) 0.0051(13) -0.0023(12)
C9 0.0232(15) 0.0280(16) 0.0245(15) -0.0020(12) 0.0026(12) -0.0004(12)
C10 0.0245(15) 0.0320(17) 0.0325(17) -0.0027(14) 0.0068(13) 0.0019(13)
C11 0.0317(17) 0.0279(17) 0.0324(17) -0.0022(14) 0.0036(14) 0.0040(14)
C12 0.0312(17) 0.0278(17) 0.0360(18) -0.0011(14) 0.0035(14) -0.0013(14)
C13 0.0232(15) 0.0283(17) 0.0266(15) 0.0022(12) 0.0033(12) -0.0018(12)
C14 0.0226(15) 0.0266(16) 0.0227(15) -0.0017(12) 0.0014(12) -0.0008(12)
C15 0.040(2) 0.043(2) 0.0346(19) -0.0052(16) -0.0037(16) -0.0034(17)
C16 0.0317(17) 0.0307(17) 0.0319(17) -0.0046(14) 0.0073(14) -0.0023(14)
C17 0.047(2) 0.035(2) 0.047(2) -0.0103(17) 0.0093(18) -0.0063(17)
C18 0.056(3) 0.057(3) 0.039(2) 0.009(2) -0.0055(18) 0.013(2)
C19 0.0317(18) 0.037(2) 0.039(2) 0.0045(16) 0.0036(15) 0.0071(15)
C20 0.0276(19) 0.065(3) 0.053(2) 0.006(2) 0.0036(17) 0.0130(19)
C21 0.066(3) 0.0257(19) 0.063(3) 0.0074(19) 0.014(2) -0.0065(19)
C22 0.043(2) 0.046(2) 0.049(2) 0.0118(19) 0.0091(18) -0.0152(18)
C23 0.0332(19) 0.037(2) 0.048(2) -0.0061(17) -0.0108(16) 0.0014(15)
C24 0.0290(18) 0.0330(19) 0.068(3) -0.0067(18) 0.0213(18) -0.0043(15)
C25 0.041(2) 0.049(3) 0.102(4) -0.028(3) 0.018(2) 0.009(2)
C26 0.054(2) 0.0262(19) 0.059(3) -0.0082(18) 0.009(2) 0.0026(17)
C27 0.037(2) 0.042(2) 0.0343(19) 0.0054(16) -0.0094(15) 0.0026(16)
C28 0.0348(18) 0.0342(19) 0.0282(17) 0.0098(14) 0.0018(14) -0.0010(15)
C29 0.046(2) 0.039(2) 0.048(2) 0.0135(18) 0.0031(18) 0.0026(18)
C30 0.040(2) 0.076(3) 0.048(2) -0.003(2) 0.0081(18) -0.028(2)
C31 0.0315(18) 0.0309(18) 0.042(2) -0.0017(15) 0.0057(15) -0.0097(14)
C32 0.044(2) 0.040(2) 0.040(2) -0.0101(17) 0.0015(17) -0.0126(17)
C33 0.0273(16) 0.0287(16) 0.0253(15) 0.0020(13) 0.0056(12) -0.0004(13)
C34 0.0358(18) 0.0302(17) 0.0261(16) 0.0020(13) 0.0094(13) -0.0007(14)
C35 0.047(2) 0.057(3) 0.0289(19) 0.0026(17) 0.0078(16) 0.0044(19)
C36 0.078(3) 0.074(3) 0.026(2) 0.007(2) 0.012(2) 0.011(3)
C37 0.078(3) 0.069(3) 0.032(2) 0.005(2) 0.028(2) 0.005(3)
C38 0.049(3) 0.064(3) 0.052(3) 0.001(2) 0.027(2) -0.001(2)
C39 0.0371(19) 0.043(2) 0.0367(19) 0.0019(16) 0.0126(15) 0.0024(16)

loop_
_atom_type_symbol
_atom_type_description
_atom_type_scat_dispersion_real
_atom_type_scat_dispersion_imag
_atom_type_scat_source
C C 0.0033 0.0016 'International Tables Vol C Tables 4.2.6.8 and 6.1.1.4'
H H 0.0000 0.0000 'International Tables Vol C Tables 4.2.6.8 and 6.1.1.4'
Cl Cl 0.1484 0.1585 'International Tables Vol C Tables 4.2.6.8 and 6.1.1.4'
N N 0.0061 0.0033 'International Tables Vol C Tables 4.2.6.8 and 6.1.1.4'
O O 0.0106 0.0060 'International Tables Vol C Tables 4.2.6.8 and 6.1.1.4'
P P 0.1023 0.0942 'International Tables Vol C Tables 4.2.6.8 and 6.1.1.4'
Ru Ru -1.2594 0.8363 'International Tables Vol C Tables 4.2.6.8 and 6.1.1.4'

loop_
_exptl_crystal_face_index_h
_exptl_crystal_face_index_k
_exptl_crystal_face_index_l
_exptl_crystal_face_perp_dist
-1.00 0.00 0.00 0.1300
1.00 0.00 0.00 0.0830
1.00 0.00 -1.00 0.0790
0.00 0.00 -1.00 0.0350
0.00 0.00 1.00 0.0260
1.00 -1.00 -1.00 0.0940
0.00 -1.00 0.00 0.0580
0.00 -1.00 2.00 0.0250
0.00 1.00 -2.00 0.0550
-1.00 0.00 -1.00 0.1120
0.00 1.00 1.00 0.0250

loop_
_geom_angle_atom_site_label_1
_geom_angle_atom_site_label_2
_geom_angle_atom_site_label_3
_geom_angle
_geom_angle_site_symmetry_1
_geom_angle_site_symmetry_3
_geom_angle_publ_flag
P1 Ru1 Cl1 94.03(3) . . ?
P2 Ru1 Cl1 92.36(3) . . ?
P2 Ru1 P1 165.54(3) . . ?
P2 Ru1 O2 97.15(7) . . ?
O1 Ru1 Cl1 156.17(6) . . ?
O1 Ru1 P1 90.00(7) . . ?
O1 Ru1 P2 89.39(7) . . ?
O1 Ru1 O2 58.48(8) . . ?
O2 Ru1 Cl1 97.75(6) . . ?
O2 Ru1 P1 94.83(7) . . ?
C1 Ru1 Cl1 94.11(9) . . ?
C1 Ru1 P1 83.27(9) . . ?
C1 Ru1 P2 83.35(9) . . ?
C1 Ru1 O1 109.69(11) . . ?
C1 Ru1 O2 168.09(10) . . ?
C3 P1 Ru1 100.65(11) . . ?
C3 P1 C16 102.59(15) . . ?
C3 P1 C19 107.22(16) . . ?
C16 P1 Ru1 113.31(12) . . ?
C19 P1 Ru1 127.21(13) . . ?
C19 P1 C16 103.22(17) . . ?
C13 P2 Ru1 101.08(11) . . ?
C13 P2 C28 102.32(16) . . ?
C13 P2 C31 106.99(16) . . ?
C28 P2 Ru1 112.47(12) . . ?
C31 P2 Ru1 127.69(13) . . ?
C31 P2 C28 103.51(17) . . ?
C33 O1 Ru1 95.48(19) . . ?
C33 O2 Ru1 86.01(19) . . ?
C5 N1 C21 120.2(3) . . ?
C5 N1 C22 120.5(3) . . ?
C21 N1 C22 117.6(3) . . ?
C11 N2 C25 120.2(3) . . ?
C11 N2 C26 121.6(3) . . ?
C26 N2 C25 118.2(3) . . ?
C2 C1 Ru1 122.8(2) . . ?
C2 C1 C14 114.2(3) . . ?
C14 C1 Ru1 122.2(2) . . ?
C3 C2 C1 119.0(3) . . ?
C3 C2 C7 117.8(3) . . ?
C7 C2 C1 123.2(3) . . ?
C2 C3 P1 112.4(2) . . ?
C4 C3 P1 125.1(3) . . ?
C4 C3 C2 122.4(3) . . ?
C3 C4 H4 119.8 . . ?
C3 C4 C5 120.5(3) . . ?
C5 C4 H4 119.8 . . ?
N1 C5 C4 121.8(3) . . ?
N1 C5 C6 120.8(3) . . ?
C4 C5 C6 117.4(3) . . ?
C5 C6 H6 118.8 . . ?
C7 C6 C5 122.5(3) . . ?
C7 C6 H6 118.8 . . ?
C2 C7 C8 120.1(3) . . ?
C6 C7 C2 119.1(3) . . ?
C6 C7 C8 120.6(3) . . ?
C7 C8 C23 107.5(3) . . ?
C7 C8 C24 111.9(3) . . ?
C9 C8 C7 110.6(3) . . ?
C9 C8 C23 105.8(3) . . ?
C9 C8 C24 112.9(3) . . ?
C23 C8 C24 107.9(3) . . ?
C10 C9 C8 120.1(3) . . ?
C10 C9 C14 119.4(3) . . ?
C14 C9 C8 120.1(3) . . ?
C9 C10 H10 118.5 . . ?
C9 C10 C11 122.9(3) . . ?
C11 C10 H10 118.5 . . ?
N2 C11 C10 121.2(3) . . ?
N2 C11 C12 121.4(3) . . ?
C10 C11 C12 117.3(3) . . ?
C11 C12 H12 120.0 . . ?
C13 C12 C11 119.9(3) . . ?
C13 C12 H12 120.0 . . ?
C12 C13 P2 125.0(3) . . ?
C12 C13 C14 123.1(3) . . ?
C14 C13 P2 111.6(2) . . ?
C9 C14 C1 123.3(3) . . ?
C13 C14 C1 119.5(3) . . ?
C13 C14 C9 117.2(3) . . ?
H15A C15 H15B 109.5 . . ?
H15A C15 H15C 109.5 . . ?
H15B C15 H15C 109.5 . . ?
C16 C15 H15A 109.5 . . ?
C16 C15 H15B 109.5 . . ?
C16 C15 H15C 109.5 . . ?
P1 C16 H16 106.8 . . ?
C15 C16 P1 110.2(2) . . ?
C15 C16 H16 106.8 . . ?
C17 C16 P1 115.9(3) . . ?
C17 C16 C15 109.8(3) . . ?
C17 C16 H16 106.8 . . ?
C16 C17 H17A 109.5 . . ?
C16 C17 H17B 109.5 . . ?
C16 C17 H17C 109.5 . . ?
H17A C17 H17B 109.5 . . ?
H17A C17 H17C 109.5 . . ?
H17B C17 H17C 109.5 . . ?
H18A C18 H18B 109.5 . . ?
H18A C18 H18C 109.5 . . ?
H18B C18 H18C 109.5 . . ?
C19 C18 H18A 109.5 . . ?
C19 C18 H18B 109.5 . . ?
C19 C18 H18C 109.5 . . ?
P1 C19 H19 108.1 . . ?
C18 C19 P1 113.1(3) . . ?
C18 C19 H19 108.1 . . ?
C18 C19 C20 111.1(3) . . ?
C20 C19 P1 108.2(3) . . ?
C20 C19 H19 108.1 . . ?
C19 C20 H20A 109.5 . . ?
C19 C20 H20B 109.5 . . ?
C19 C20 H20C 109.5 . . ?
H20A C20 H20B 109.5 . . ?
H20A C20 H20C 109.5 . . ?
H20B C20 H20C 109.5 . . ?
N1 C21 H21A 109.5 . . ?
N1 C21 H21B 109.5 . . ?
N1 C21 H21C 109.5 . . ?
H21A C21 H21B 109.5 . . ?
H21A C21 H21C 109.5 . . ?
H21B C21 H21C 109.5 . . ?
N1 C22 H22A 109.5 . . ?
N1 C22 H22B 109.5 . . ?
N1 C22 H22C 109.5 . . ?
H22A C22 H22B 109.5 . . ?
H22A C22 H22C 109.5 . . ?
H22B C22 H22C 109.5 . . ?
C8 C23 H23A 109.5 . . ?
C8 C23 H23B 109.5 . . ?
C8 C23 H23C 109.5 . . ?
H23A C23 H23B 109.5 . . ?
H23A C23 H23C 109.5 . . ?
H23B C23 H23C 109.5 . . ?
C8 C24 H24A 109.5 . . ?
C8 C24 H24B 109.5 . . ?
C8 C24 H24C 109.5 . . ?
H24A C24 H24B 109.5 . . ?
H24A C24 H24C 109.5 . . ?
H24B C24 H24C 109.5 . . ?
N2 C25 H25A 109.5 . . ?
N2 C25 H25B 109.5 . . ?
N2 C25 H25C 109.5 . . ?
H25A C25 H25B 109.5 . . ?
H25A C25 H25C 109.5 . . ?
H25B C25 H25C 109.5 . . ?
N2 C26 H26A 109.5 . . ?
N2 C26 H26B 109.5 . . ?
N2 C26 H26C 109.5 . . ?
H26A C26 H26B 109.5 . . ?
H26A C26 H26C 109.5 . . ?
H26B C26 H26C 109.5 . . ?
H27A C27 H27B 109.5 . . ?
H27A C27 H27C 109.5 . . ?
H27B C27 H27C 109.5 . . ?
C28 C27 H27A 109.5 . . ?
C28 C27 H27B 109.5 . . ?
C28 C27 H27C 109.5 . . ?
P2 C28 H28 106.7 . . ?
C27 C28 P2 110.2(2) . . ?
C27 C28 H28 106.7 . . ?
C29 C28 P2 115.6(3) . . ?
C29 C28 C27 110.3(3) . . ?
C29 C28 H28 106.7 . . ?
C28 C29 H29A 109.5 . . ?
C28 C29 H29B 109.5 . . ?
C28 C29 H29C 109.5 . . ?
H29A C29 H29B 109.5 . . ?
H29A C29 H29C 109.5 . . ?
H29B C29 H29C 109.5 . . ?
H30A C30 H30B 109.5 . . ?
H30A C30 H30C 109.5 . . ?
H30B C30 H30C 109.5 . . ?
C31 C30 H30A 109.5 . . ?
C31 C30 H30B 109.5 . . ?
C31 C30 H30C 109.5 . . ?
P2 C31 H31 107.9 . . ?
C30 C31 P2 108.4(3) . . ?
C30 C31 H31 107.9 . . ?
C30 C31 C32 110.6(3) . . ?
C32 C31 P2 114.0(3) . . ?
C32 C31 H31 107.9 . . ?
C31 C32 H32A 109.5 . . ?
C31 C32 H32B 109.5 . . ?
C31 C32 H32C 109.5 . . ?
H32A C32 H32B 109.5 . . ?
H32A C32 H32C 109.5 . . ?
H32B C32 H32C 109.5 . . ?
O1 C33 C34 118.4(3) . . ?
O2 C33 O1 120.0(3) . . ?
O2 C33 C34 121.5(3) . . ?
C35 C34 C33 120.6(3) . . ?
C35 C34 C39 119.9(3) . . ?
C39 C34 C33 119.6(3) . . ?
C34 C35 H35 119.8 . . ?
C34 C35 C36 120.4(4) . . ?
C36 C35 H35 119.8 . . ?
C35 C36 H36 120.3 . . ?
C37 C36 C35 119.5(4) . . ?
C37 C36 H36 120.3 . . ?
C36 C37 H37 119.9 . . ?
C38 C37 C36 120.1(4) . . ?
C38 C37 H37 119.9 . . ?
C37 C38 H38 119.6 . . ?
C37 C38 C39 120.8(4) . . ?
C39 C38 H38 119.6 . . ?
C34 C39 C38 119.2(4) . . ?
C34 C39 H39 120.4 . . ?
C38 C39 H39 120.4 . . ?

loop_
_geom_bond_atom_site_label_1
_geom_bond_atom_site_label_2
_geom_bond_distance
_geom_bond_site_symmetry_2
_geom_bond_publ_flag
Ru1 Cl1 2.4001(7) . ?
Ru1 P1 2.3421(9) . ?
Ru1 P2 2.3239(9) . ?
Ru1 O1 2.120(2) . ?
Ru1 O2 2.342(2) . ?
Ru1 C1 1.924(3) . ?
P1 C3 1.812(3) . ?
P1 C16 1.869(4) . ?
P1 C19 1.850(4) . ?
P2 C13 1.820(3) . ?
P2 C28 1.869(3) . ?
P2 C31 1.847(4) . ?
O1 C33 1.276(4) . ?
O2 C33 1.250(4) . ?
N1 C5 1.379(4) . ?
N1 C21 1.439(5) . ?
N1 C22 1.444(5) . ?
N2 C11 1.378(5) . ?
N2 C25 1.436(5) . ?
N2 C26 1.434(5) . ?
C1 C2 1.468(4) . ?
C1 C14 1.474(4) . ?
C2 C3 1.409(4) . ?
C2 C7 1.417(4) . ?
C3 C4 1.373(5) . ?
C4 H4 0.9300 . ?
C4 C5 1.403(5) . ?
C5 C6 1.412(5) . ?
C6 H6 0.9300 . ?
C6 C7 1.390(5) . ?
C7 C8 1.522(5) . ?
C8 C9 1.516(5) . ?
C8 C23 1.542(5) . ?
C8 C24 1.545(5) . ?
C9 C10 1.389(5) . ?
C9 C14 1.421(4) . ?
C10 H10 0.9300 . ?
C10 C11 1.402(5) . ?
C11 C12 1.413(5) . ?
C12 H12 0.9300 . ?
C12 C13 1.379(5) . ?
C13 C14 1.401(4) . ?
C15 H15A 0.9600 . ?
C15 H15B 0.9600 . ?
C15 H15C 0.9600 . ?
C15 C16 1.531(5) . ?
C16 H16 0.9800 . ?
C16 C17 1.522(5) . ?
C17 H17A 0.9600 . ?
C17 H17B 0.9600 . ?
C17 H17C 0.9600 . ?
C18 H18A 0.9600 . ?
C18 H18B 0.9600 . ?
C18 H18C 0.9600 . ?
C18 C19 1.507(5) . ?
C19 H19 0.9800 . ?
C19 C20 1.522(5) . ?
C20 H20A 0.9600 . ?
C20 H20B 0.9600 . ?
C20 H20C 0.9600 . ?
C21 H21A 0.9600 . ?
C21 H21B 0.9600 . ?
C21 H21C 0.9600 . ?
C22 H22A 0.9600 . ?
C22 H22B 0.9600 . ?
C22 H22C 0.9600 . ?
C23 H23A 0.9600 . ?
C23 H23B 0.9600 . ?
C23 H23C 0.9600 . ?
C24 H24A 0.9600 . ?
C24 H24B 0.9600 . ?
C24 H24C 0.9600 . ?
C25 H25A 0.9600 . ?
C25 H25B 0.9600 . ?
C25 H25C 0.9600 . ?
C26 H26A 0.9600 . ?
C26 H26B 0.9600 . ?
C26 H26C 0.9600 . ?
C27 H27A 0.9600 . ?
C27 H27B 0.9600 . ?
C27 H27C 0.9600 . ?
C27 C28 1.535(5) . ?
C28 H28 0.9800 . ?
C28 C29 1.530(5) . ?
C29 H29A 0.9600 . ?
C29 H29B 0.9600 . ?
C29 H29C 0.9600 . ?
C30 H30A 0.9600 . ?
C30 H30B 0.9600 . ?
C30 H30C 0.9600 . ?
C30 C31 1.522(5) . ?
C31 H31 0.9800 . ?
C31 C32 1.525(5) . ?
C32 H32A 0.9600 . ?
C32 H32B 0.9600 . ?
C32 H32C 0.9600 . ?
C33 C34 1.499(4) . ?
C34 C35 1.383(5) . ?
C34 C39 1.386(5) . ?
C35 H35 0.9300 . ?
C35 C36 1.390(5) . ?
C36 H36 0.9300 . ?
C36 C37 1.380(7) . ?
C37 H37 0.9300 . ?
C37 C38 1.374(7) . ?
C38 H38 0.9300 . ?
C38 C39 1.389(6) . ?
C39 H39 0.9300 . ?

loop_
_geom_torsion_atom_site_label_1
_geom_torsion_atom_site_label_2
_geom_torsion_atom_site_label_3
_geom_torsion_atom_site_label_4
_geom_torsion
_geom_torsion_site_symmetry_1
_geom_torsion_site_symmetry_2
_geom_torsion_site_symmetry_3
_geom_torsion_site_symmetry_4
_geom_torsion_publ_flag
Ru1 P1 C3 C2 -13.8(2) . . . . ?
Ru1 P1 C3 C4 169.2(3) . . . . ?
Ru1 P1 C16 C15 57.9(3) . . . . ?
Ru1 P1 C16 C17 -176.7(2) . . . . ?
Ru1 P1 C19 C18 -63.7(3) . . . . ?
Ru1 P1 C19 C20 59.8(3) . . . . ?
Ru1 P2 C13 C12 -171.8(3) . . . . ?
Ru1 P2 C13 C14 15.2(2) . . . . ?
Ru1 P2 C28 C27 -58.6(3) . . . . ?
Ru1 P2 C28 C29 175.5(2) . . . . ?
Ru1 P2 C31 C30 -62.5(3) . . . . ?
Ru1 P2 C31 C32 61.2(3) . . . . ?
Ru1 O1 C33 O2 0.0(3) . . . . ?
Ru1 O1 C33 C34 179.2(3) . . . . ?
Ru1 O2 C33 O1 0.0(3) . . . . ?
Ru1 O2 C33 C34 -179.2(3) . . . . ?
Ru1 C1 C2 C3 -0.3(4) . . . . ?
Ru1 C1 C2 C7 -177.2(2) . . . . ?
Ru1 C1 C14 C9 178.5(2) . . . . ?
Ru1 C1 C14 C13 0.1(4) . . . . ?
P1 C3 C4 C5 177.3(3) . . . . ?
P2 C13 C14 C1 -11.6(4) . . . . ?
P2 C13 C14 C9 169.9(2) . . . . ?
O1 C33 C34 C35 -11.7(5) . . . . ?
O1 C33 C34 C39 169.2(3) . . . . ?
O2 C33 C34 C35 167.5(4) . . . . ?
O2 C33 C34 C39 -11.6(5) . . . . ?
N1 C5 C6 C7 -175.5(3) . . . . ?
N2 C11 C12 C13 179.5(3) . . . . ?
C1 C2 C3 P1 10.8(4) . . . . ?
C1 C2 C3 C4 -172.1(3) . . . . ?
C1 C2 C7 C6 171.2(3) . . . . ?
C1 C2 C7 C8 -14.4(5) . . . . ?
C2 C1 C14 C9 8.0(4) . . . . ?
C2 C1 C14 C13 -170.4(3) . . . . ?
C2 C3 C4 C5 0.6(5) . . . . ?
C2 C7 C8 C9 31.8(4) . . . . ?
C2 C7 C8 C23 -83.2(4) . . . . ?
C2 C7 C8 C24 158.6(3) . . . . ?
C3 P1 C16 C15 -49.7(3) . . . . ?
C3 P1 C16 C17 75.7(3) . . . . ?
C3 P1 C19 C18 54.9(3) . . . . ?
C3 P1 C19 C20 178.4(3) . . . . ?
C3 C2 C7 C6 -5.7(5) . . . . ?
C3 C2 C7 C8 168.7(3) . . . . ?
C3 C4 C5 N1 174.6(3) . . . . ?
C3 C4 C5 C6 -5.2(5) . . . . ?
C4 C5 C6 C7 4.3(5) . . . . ?
C5 C6 C7 C2 1.2(5) . . . . ?
C5 C6 C7 C8 -173.2(3) . . . . ?
C6 C7 C8 C9 -153.9(3) . . . . ?
C6 C7 C8 C23 91.1(4) . . . . ?
C6 C7 C8 C24 -27.2(4) . . . . ?
C7 C2 C3 P1 -172.2(2) . . . . ?
C7 C2 C3 C4 4.9(5) . . . . ?
C7 C8 C9 C10 157.0(3) . . . . ?
C7 C8 C9 C14 -30.5(4) . . . . ?
C8 C9 C10 C11 172.1(3) . . . . ?
C8 C9 C14 C1 11.9(5) . . . . ?
C8 C9 C14 C13 -169.6(3) . . . . ?
C9 C10 C11 N2 -179.9(3) . . . . ?
C9 C10 C11 C12 -1.8(5) . . . . ?
C10 C9 C14 C1 -175.6(3) . . . . ?
C10 C9 C14 C13 2.9(5) . . . . ?
C10 C11 C12 C13 1.4(5) . . . . ?
C11 C12 C13 P2 -171.1(3) . . . . ?
C11 C12 C13 C14 1.2(5) . . . . ?
C12 C13 C14 C1 175.2(3) . . . . ?
C12 C13 C14 C9 -3.4(5) . . . . ?
C13 P2 C28 C27 49.1(3) . . . . ?
C13 P2 C28 C29 -76.8(3) . . . . ?
C13 P2 C31 C30 178.1(3) . . . . ?
C13 P2 C31 C32 -58.2(3) . . . . ?
C14 C1 C2 C3 170.2(3) . . . . ?
C14 C1 C2 C7 -6.7(4) . . . . ?
C14 C9 C10 C11 -0.4(5) . . . . ?
C16 P1 C3 C2 103.3(3) . . . . ?
C16 P1 C3 C4 -73.8(3) . . . . ?
C16 P1 C19 C18 162.8(3) . . . . ?
C16 P1 C19 C20 -73.7(3) . . . . ?
C19 P1 C3 C2 -148.4(2) . . . . ?
C19 P1 C3 C4 34.6(3) . . . . ?
C19 P1 C16 C15 -161.1(3) . . . . ?
C19 P1 C16 C17 -35.7(3) . . . . ?
C21 N1 C5 C4 15.1(6) . . . . ?
C21 N1 C5 C6 -165.1(4) . . . . ?
C22 N1 C5 C4 179.6(4) . . . . ?
C22 N1 C5 C6 -0.6(6) . . . . ?
C23 C8 C9 C10 -86.9(4) . . . . ?
C23 C8 C9 C14 85.6(4) . . . . ?
C24 C8 C9 C10 30.8(5) . . . . ?
C24 C8 C9 C14 -156.7(3) . . . . ?
C25 N2 C11 C10 1.7(6) . . . . ?
C25 N2 C11 C12 -176.3(4) . . . . ?
C26 N2 C11 C10 179.6(4) . . . . ?
C26 N2 C11 C12 1.5(6) . . . . ?
C28 P2 C13 C12 72.0(3) . . . . ?
C28 P2 C13 C14 -101.0(3) . . . . ?
C28 P2 C31 C30 70.5(3) . . . . ?
C28 P2 C31 C32 -165.8(3) . . . . ?
C31 P2 C13 C12 -36.4(3) . . . . ?
C31 P2 C13 C14 150.5(2) . . . . ?
C31 P2 C28 C27 160.2(3) . . . . ?
C31 P2 C28 C29 34.3(3) . . . . ?
C33 C34 C35 C36 -177.7(4) . . . . ?
C33 C34 C39 C38 179.0(4) . . . . ?
C34 C35 C36 C37 -1.6(8) . . . . ?
C35 C34 C39 C38 -0.1(6) . . . . ?
C35 C36 C37 C38 0.4(8) . . . . ?
C36 C37 C38 C39 0.9(8) . . . . ?
C37 C38 C39 C34 -1.1(7) . . . . ?
C39 C34 C35 C36 1.4(6) . . . . ?
